data_4076846
loop_
_publ_author_name
'Brunet, Jean-Jacques'
'Diallo, Ousmane'
'Donnadieu, Bruno'
'Roblou, Emmanuel'

_publ_section_title
;
 Ligand Substitution Processes on Carbonylmetal Derivatives. 3.1Reaction
 of Hydridopentacarbonylchromates with Phosphines
;
_journal_issue 16
_journal_name_full Organometallics
_journal_page_first 3388
_journal_paper_doi 10.1021/om020130b
_journal_volume 21
_journal_year 2002
_chemical_compound_source 'synthesis as described'
_chemical_formula_moiety 'C16 H30 Cr1 O4 P2'
_chemical_formula_structural 'C16 H30 CR1 O4 P2'
_chemical_formula_sum 'C16 H30 Cr O4 P2'
_chemical_formula_weight 200.17
_chemical_name_systematic
;
 ?
;
_space_group_IT_number 2
_symmetry_cell_setting triclinic
_symmetry_Int_Tables_number 2
_symmetry_space_group_name_Hall '-P 1'
_symmetry_space_group_name_H-M 'P -1'
_atom_sites_solution_hydrogens geom
_atom_sites_solution_primary direct
_atom_sites_solution_secondary difmap
_audit_creation_method SHELXL-97
_cell_angle_alpha 108.086(5)
_cell_angle_beta 96.328(5)
_cell_angle_gamma 91.565(5)
_cell_formula_units_Z 2
_cell_length_a 7.540(5)
_cell_length_b 7.719(5)
_cell_length_c 9.138(5)
_cell_measurement_reflns_used 8000
_cell_measurement_temperature 180(2)
_cell_measurement_theta_max 24.38
_cell_measurement_theta_min 3.82
_cell_volume 501.4(5)
_computing_cell_refinement 'IPDS software (Stoe, 1996)'
_computing_data_collection 'IPDS software (Stoe, 1996)'
_computing_data_reduction 'XRED (Stoe, 1.08, 1996)'
_computing_molecular_graphics 'ORTEP-III( Burnett and Johnson,1996)'
_computing_publication_material 'WINGX (Farrugia, 1999)'
_computing_structure_refinement 'SHELXL-97 (Sheldrick, 1998)'
_computing_structure_solution 'SIR97 (Altomare, et al.,1999)'
_diffrn_ambient_temperature 180(2)
_diffrn_measured_fraction_theta_full 0.923
_diffrn_measured_fraction_theta_max 0.923
_diffrn_measurement_device_type 'Stoe IPDS'
_diffrn_measurement_method \f
_diffrn_radiation_monochromator graphite
_diffrn_radiation_source 'fine-focus sealed tube'
_diffrn_radiation_type MoK\a
_diffrn_radiation_wavelength 0.71073
_diffrn_reflns_av_R_equivalents 0.0217
_diffrn_reflns_av_sigmaI/netI 0.0177
_diffrn_reflns_limit_h_max 8
_diffrn_reflns_limit_h_min -8
_diffrn_reflns_limit_k_max 8
_diffrn_reflns_limit_k_min -8
_diffrn_reflns_limit_l_max 10
_diffrn_reflns_limit_l_min -10
_diffrn_reflns_number 4037
_diffrn_reflns_theta_full 24.38
_diffrn_reflns_theta_max 24.38
_diffrn_reflns_theta_min 3.82
_diffrn_standards_decay_% <0.1
_diffrn_standards_interval_count 0
_diffrn_standards_interval_time 0
_diffrn_standards_number 0
_exptl_absorpt_coefficient_mu 0.744
_exptl_absorpt_correction_T_max 0.8720
_exptl_absorpt_correction_T_min 0.5770
_exptl_absorpt_correction_type refdelf
_exptl_absorpt_process_details
;
(See: Walker, N. & Stuart, D. (1983) Acta Cryst. A39, 158-166)
;
_exptl_crystal_colour yellow
_exptl_crystal_density_diffrn 1.326
_exptl_crystal_density_meas ?
_exptl_crystal_density_method 'not measured'
_exptl_crystal_description flattened
_exptl_crystal_F_000 212
_exptl_crystal_size_max 0.5
_exptl_crystal_size_mid 0.37
_exptl_crystal_size_min 0.13
_refine_diff_density_max 0.658
_refine_diff_density_min -0.520
_refine_diff_density_rms 0.074
_refine_ls_extinction_method none
_refine_ls_goodness_of_fit_ref 1.071
_refine_ls_hydrogen_treatment mixed
_refine_ls_matrix_type full
_refine_ls_number_parameters 49
_refine_ls_number_reflns 1520
_refine_ls_number_restraints 0
_refine_ls_restrained_S_all 1.071
_refine_ls_R_factor_all 0.0482
_refine_ls_R_factor_gt 0.0455
_refine_ls_shift/su_max 0.000
_refine_ls_shift/su_mean 0.000
_refine_ls_structure_factor_coef Fsqd
_refine_ls_weighting_details 'calc w=1/[\s^2^(Fo^2^)+(0.0504P)^2^+1.0691P] where P=(Fo^2^+2Fc^2^)/3'
_refine_ls_weighting_scheme calc
_refine_ls_wR_factor_gt 0.1098
_refine_ls_wR_factor_ref 0.1118
_reflns_number_gt 1415
_reflns_number_total 1520
_reflns_threshold_expression >2\s(I)
_cod_data_source_file om020130b.cif
_cod_data_source_block er177
_cod_depositor_comments
;
The following automatic conversions were performed:

'_exptl_crystal_density_meas' value 'not measured' was changed to '?'
- the value is perceived as not measured.

Automatic conversion script
Id: cif_fix_values 3008 2015-01-20 13:52:24Z robertas 
;
_cod_original_formula_sum 'C16 H30 Cr1 O4 P2'
_cod_database_code 4076846

loop_
_symmetry_equiv_pos_as_xyz
'x, y, z'
'-x, -y, -z'

loop_
_atom_site_label
_atom_site_type_symbol
_atom_site_fract_x
_atom_site_fract_y
_atom_site_fract_z
_atom_site_U_iso_or_equiv
_atom_site_adp_type
_atom_site_occupancy
_atom_site_symmetry_multiplicity
_atom_site_calc_flag
_atom_site_refinement_flags
Cr1 Cr 0.5000 0.0000 0.0000 0.0145(2) Uiso 1 2 d S
P1 P 0.71960(9) 0.10990(9) 0.21246(8) 0.0156(2) Uiso 1 1 d .
O1 O 0.7465(3) 0.0730(3) -0.2168(3) 0.0377(6) Uiso 1 1 d .
O2 O 0.6336(3) -0.3801(3) -0.0722(3) 0.0383(6) Uiso 1 1 d .
C1 C 0.6518(4) 0.0472(4) -0.1326(4) 0.0204(6) Uiso 1 1 d .
C2 C 0.5820(4) -0.2347(4) -0.0428(3) 0.0200(6) Uiso 1 1 d .
C11 C 0.9234(4) 0.2268(4) 0.1857(4) 0.0209(6) Uiso 1 1 d .
H11A H 1.0084 0.2550 0.2819 0.025 Uiso 1 1 calc R
H11B H 0.9800 0.1420 0.1012 0.025 Uiso 1 1 calc R
C12 C 0.8945(5) 0.4023(5) 0.1472(4) 0.0313(8) Uiso 1 1 d .
H12A H 1.0093 0.4546 0.1340 0.047 Uiso 1 1 calc R
H12B H 0.8429 0.4896 0.2318 0.047 Uiso 1 1 calc R
H12C H 0.8126 0.3761 0.0508 0.047 Uiso 1 1 calc R
C21 C 0.6415(4) 0.2790(4) 0.3804(4) 0.0233(7) Uiso 1 1 d .
H21A H 0.6051 0.3853 0.3482 0.028 Uiso 1 1 calc R
H21B H 0.5331 0.2241 0.4051 0.028 Uiso 1 1 calc R
C22 C 0.7718(5) 0.3498(5) 0.5296(4) 0.0327(8) Uiso 1 1 d .
H22A H 0.7163 0.4426 0.6075 0.049 Uiso 1 1 calc R
H22B H 0.8811 0.4038 0.5080 0.049 Uiso 1 1 calc R
H22C H 0.8017 0.2483 0.5690 0.049 Uiso 1 1 calc R
C31 C 0.8210(4) -0.0563(4) 0.2973(4) 0.0222(7) Uiso 1 1 d .
H31A H 0.8760 -0.1479 0.2161 0.027 Uiso 1 1 calc R
H31B H 0.9180 0.0081 0.3802 0.027 Uiso 1 1 calc R
C32 C 0.6910(4) -0.1562(5) 0.3654(4) 0.0297(7) Uiso 1 1 d .
H32A H 0.7571 -0.2334 0.4166 0.045 Uiso 1 1 calc R
H32B H 0.6025 -0.2325 0.2821 0.045 Uiso 1 1 calc R
H32C H 0.6299 -0.0667 0.4413 0.045 Uiso 1 1 calc R

loop_
_atom_type_symbol
_atom_type_description
_atom_type_scat_dispersion_real
_atom_type_scat_dispersion_imag
_atom_type_scat_source
C C 0.0033 0.0016 'International Tables Vol C Tables 4.2.6.8 and 6.1.1.4'
H H 0.0000 0.0000 'International Tables Vol C Tables 4.2.6.8 and 6.1.1.4'
O O 0.0106 0.0060 'International Tables Vol C Tables 4.2.6.8 and 6.1.1.4'
P P 0.1023 0.0942 'International Tables Vol C Tables 4.2.6.8 and 6.1.1.4'
Cr Cr 0.3209 0.6236 'International Tables Vol C Tables 4.2.6.8 and 6.1.1.4'

loop_
_geom_angle_atom_site_label_1
_geom_angle_atom_site_label_2
_geom_angle_atom_site_label_3
_geom_angle
_geom_angle_site_symmetry_1
_geom_angle_site_symmetry_3
C1 Cr1 C1 180.0(2) . 2_655
C1 Cr1 C2 91.08(13) . 2_655
C1 Cr1 C2 88.92(13) 2_655 2_655
C1 Cr1 C2 88.92(13) . .
C1 Cr1 C2 91.08(13) 2_655 .
C2 Cr1 C2 180.00(16) 2_655 .
C1 Cr1 P1 88.47(10) . 2_655
C1 Cr1 P1 91.53(10) 2_655 2_655
C2 Cr1 P1 90.93(9) 2_655 2_655
C2 Cr1 P1 89.07(9) . 2_655
C1 Cr1 P1 91.53(10) . .
C1 Cr1 P1 88.47(10) 2_655 .
C2 Cr1 P1 89.07(9) 2_655 .
C2 Cr1 P1 90.93(9) . .
P1 Cr1 P1 180.00(4) 2_655 .
C31 P1 C11 99.58(14) . .
C31 P1 C21 103.04(15) . .
C11 P1 C21 102.77(14) . .
C31 P1 Cr1 117.70(10) . .
C11 P1 Cr1 117.78(11) . .
C21 P1 Cr1 113.63(10) . .
O1 C1 Cr1 178.7(3) . .
O2 C2 Cr1 178.6(3) . .
C12 C11 P1 115.0(2) . .
C22 C21 P1 117.7(2) . .
C32 C31 P1 114.6(2) . .

loop_
_geom_bond_atom_site_label_1
_geom_bond_atom_site_label_2
_geom_bond_distance
_geom_bond_site_symmetry_2
Cr1 C1 1.863(3) .
Cr1 C1 1.863(3) 2_655
Cr1 C2 1.869(3) 2_655
Cr1 C2 1.869(3) .
Cr1 P1 2.3286(12) 2_655
Cr1 P1 2.3286(12) .
P1 C31 1.836(3) .
P1 C11 1.839(3) .
P1 C21 1.845(3) .
O1 C1 1.162(4) .
O2 C2 1.159(4) .
C11 C12 1.517(4) .
C21 C22 1.528(5) .
C31 C32 1.528(4) .
